data_7002991
loop_
_publ_author_name
'Clarke, Antonia J.'
'Yamamoto, Natsuho'
'Jensen, Paul'
'Hambley, Trevor W.'

_publ_section_title
;
 Iron(iii) complexes of fluorescent hydroxamate ligands: preparation,
 properties, and cellular processing
;
_journal_issue 48
_journal_name_full 'Dalton Transactions'
_journal_page_first 10787
_journal_page_last 10798
_journal_paper_doi 10.1039/b914368h
_journal_year 2009
_chemical_formula_moiety 'C26 H20 Fe N3 O6'
_chemical_formula_sum 'C26 H20 Fe N3 O6'
_chemical_formula_weight 526.30
_chemical_name_systematic
;
?
;
_space_group_IT_number 2
_symmetry_cell_setting triclinic
_symmetry_Int_Tables_number 2
_symmetry_space_group_name_Hall '-P 1'
_symmetry_space_group_name_H-M 'P -1'
_atom_sites_solution_hydrogens geom
_atom_sites_solution_primary direct
_atom_sites_solution_secondary difmap
_audit_creation_method SHELXL-97
_cell_angle_alpha 84.418(2)
_cell_angle_beta 85.093(3)
_cell_angle_gamma 86.652(2)
_cell_formula_units_Z 6
_cell_length_a 10.9767(6)
_cell_length_b 16.7965(9)
_cell_length_c 18.7119(12)
_cell_measurement_reflns_used 5777
_cell_measurement_temperature 150(2)
_cell_measurement_theta_max 25.1846
_cell_measurement_theta_min 2.9921
_cell_volume 3416.6(3)
_computing_cell_refinement 'SAINT Ver. 7.23A (Bruker-AXS, 2005)'
_computing_data_collection 'APEX2 Ver. 2.1-3 (Bruker-AXS, 2006)'
_computing_data_reduction 'SAINT Ver. 7.23A'
_computing_molecular_graphics
;
X-Seed (Barbour, 2001), SHELXTL Ver. 6.14 (Bruker-AXS, 2003)
;
_computing_publication_material 'modiCIFer-12162005 (Guzei, 2005)'
_computing_structure_refinement 'SHELXL-97 (Sheldrick, 1997)'
_computing_structure_solution 'SHELXS-97 (Sheldrick, 1990)'
_diffrn_ambient_temperature 150(2)
_diffrn_crystal_treatment
;
attached with Exxon Paratone N, to a short length
of fibre supported on a thin piece of copper wire
inserted in a copper mounting pin. The crystal was
quenched in a cold nitrogen gas stream from an
Oxford Cryosystems Cryostream.
;
_diffrn_measured_fraction_theta_full 0.986
_diffrn_measured_fraction_theta_max 0.986
_diffrn_measurement_device_type 'Bruker-Nonius FR591 Kappa APEX II'
_diffrn_measurement_method '\f and \w'
_diffrn_radiation_monochromator graphite
_diffrn_radiation_source 'fine-focus sealed tube'
_diffrn_radiation_type MoK\a
_diffrn_radiation_wavelength 0.71073
_diffrn_reflns_av_R_equivalents 0.0517
_diffrn_reflns_av_sigmaI/netI 0.0533
_diffrn_reflns_limit_h_max 13
_diffrn_reflns_limit_h_min -13
_diffrn_reflns_limit_k_max 20
_diffrn_reflns_limit_k_min -20
_diffrn_reflns_limit_l_max 21
_diffrn_reflns_limit_l_min -22
_diffrn_reflns_number 55683
_diffrn_reflns_theta_full 25.36
_diffrn_reflns_theta_max 25.36
_diffrn_reflns_theta_min 2.28
_diffrn_standards_number 0
_exptl_absorpt_coefficient_mu 0.712
_exptl_absorpt_correction_T_max 0.993
_exptl_absorpt_correction_T_min 0.889
_exptl_absorpt_correction_type multi-scan
_exptl_absorpt_process_details
;
SADABS Ver. 2.10 (Bruker-AXS, 2004)
;
_exptl_crystal_colour red
_exptl_crystal_density_diffrn 1.535
_exptl_crystal_density_method 'not measured'
_exptl_crystal_description plate
_exptl_crystal_F_000 1626
_exptl_crystal_size_max 0.26
_exptl_crystal_size_mid 0.08
_exptl_crystal_size_min 0.01
_refine_diff_density_max 0.291
_refine_diff_density_min -0.480
_refine_diff_density_rms 0.065
_refine_ls_extinction_method none
_refine_ls_goodness_of_fit_ref 1.024
_refine_ls_hydrogen_treatment mixed
_refine_ls_matrix_type full
_refine_ls_number_parameters 982
_refine_ls_number_reflns 12363
_refine_ls_number_restraints 3
_refine_ls_restrained_S_all 1.024
_refine_ls_R_factor_all 0.0737
_refine_ls_R_factor_gt 0.0379
_refine_ls_shift/su_max 0.001
_refine_ls_shift/su_mean 0.000
_refine_ls_structure_factor_coef Fsqd
_refine_ls_weighting_details 'calc w=1/[\s^2^(Fo^2^)+(0.0258P)^2^+3.3479P] where P=(Fo^2^+2Fc^2^)/3'
_refine_ls_weighting_scheme calc
_refine_ls_wR_factor_gt 0.0726
_refine_ls_wR_factor_ref 0.0845
_reflns_number_gt 8802
_reflns_number_total 12363
_reflns_threshold_expression I>2\s(I)
_cod_data_source_file b914368h.txt
_cod_data_source_block twh07pj2
_cod_depositor_comments
;
The following automatic conversions were performed:
'_symmetry_cell_setting' value 'Triclinic' changed to 'triclinic'
according to '/home/saulius/struct/CIF-dictionaries/cif_core.dic'
dictionary named 'cif_core.dic' version 2.4.1 from 2010-06-29.

Automatic conversion script
Id: cif_fix_enum 1527 2010-12-29 10:47:43Z saulius 
;
_cod_original_sg_symbol_Hall '-P 1 '
_cod_original_sg_symbol_H-M 'P -1 '
_cod_database_code 7002991

loop_
_symmetry_equiv_pos_as_xyz
'x, y, z'
'-x, -y, -z'

loop_
_atom_site_label
_atom_site_type_symbol
_atom_site_fract_x
_atom_site_fract_y
_atom_site_fract_z
_atom_site_U_iso_or_equiv
_atom_site_adp_type
_atom_site_occupancy
_atom_site_symmetry_multiplicity
_atom_site_calc_flag
_atom_site_refinement_flags
_atom_site_disorder_assembly
_atom_site_disorder_group
Fe1 Fe 0.27474(4) 0.09876(2) 0.04784(2) 0.02190(10) Uani 1 1 d . . .
Fe2 Fe 0.38222(3) 0.21567(2) 0.33691(2) 0.01863(10) Uani 1 1 d . . .
Fe3 Fe 0.79245(4) 0.47823(2) 0.40971(2) 0.02367(10) Uani 1 1 d . . .
O1 O 0.17362(18) 0.01243(11) 0.03785(11) 0.0297(5) Uani 1 1 d . . .
O2 O 0.30177(18) 0.12624(11) -0.05557(10) 0.0271(5) Uani 1 1 d . . .
O3 O 0.23199(17) 0.10651(10) 0.15365(10) 0.0259(4) Uani 1 1 d . . .
O4 O 0.16914(17) 0.20466(10) 0.04712(10) 0.0242(4) Uani 1 1 d . . .
O5 O 0.00014(16) 0.28060(11) 0.23328(10) 0.0242(4) Uani 1 1 d . . .
O6 O -0.01130(17) 0.40694(10) 0.18897(10) 0.0244(4) Uani 1 1 d . . .
O7 O 0.44142(16) 0.11482(11) 0.30296(10) 0.0236(4) Uani 1 1 d . . .
O8 O 0.43734(16) 0.27459(11) 0.24771(10) 0.0241(4) Uani 1 1 d . . .
O9 O 0.21495(16) 0.23182(11) 0.30118(10) 0.0219(4) Uani 1 1 d . . .
O10 O 0.26294(16) 0.16721(10) 0.42583(10) 0.0222(4) Uani 1 1 d . . .
O11 O -0.11431(18) 0.17702(13) 0.39558(11) 0.0357(5) Uani 1 1 d . . .
O12 O -0.15664(16) 0.11294(12) 0.50238(10) 0.0279(5) Uani 1 1 d . . .
O13 O 0.67524(18) 0.46323(11) 0.49120(10) 0.0294(5) Uani 1 1 d . . .
O14 O 0.81269(17) 0.58906(11) 0.42400(10) 0.0268(5) Uani 1 1 d . . .
O15 O 0.71155(17) 0.52688(11) 0.32181(10) 0.0283(5) Uani 1 1 d . . .
O16 O 0.75204(17) 0.37758(11) 0.36056(10) 0.0253(4) Uani 1 1 d . . .
O17 O 0.71603(19) 0.42715(12) 0.13901(11) 0.0322(5) Uani 1 1 d . . .
O18 O 0.76860(19) 0.30125(12) 0.12209(10) 0.0318(5) Uani 1 1 d . . .
N1 N 0.4089(2) 0.00923(13) 0.08593(12) 0.0240(5) Uani 1 1 d . . .
N2 N 0.4347(2) 0.16231(13) 0.05316(13) 0.0256(5) Uani 1 1 d . . .
N3 N 0.1855(2) 0.18140(13) 0.16531(13) 0.0229(5) Uani 1 1 d D . .
H3N H 0.188(3) 0.1962(17) 0.2073(12) 0.027 Uiso 1 1 d D . .
N4 N 0.51291(19) 0.19182(13) 0.41684(12) 0.0211(5) Uani 1 1 d . . .
N5 N 0.3900(2) 0.32530(13) 0.38230(12) 0.0240(5) Uani 1 1 d . . .
N6 N 0.1227(2) 0.20416(13) 0.34876(12) 0.0200(5) Uani 1 1 d D . .
H6N H 0.053(2) 0.2090(16) 0.3332(15) 0.024 Uiso 1 1 d D . .
N7 N 0.9090(2) 0.39243(14) 0.47201(13) 0.0284(6) Uani 1 1 d . . .
N8 N 0.9695(2) 0.48201(14) 0.35439(13) 0.0269(6) Uani 1 1 d . . .
N9 N 0.7007(2) 0.47143(14) 0.27463(13) 0.0251(5) Uani 1 1 d D . .
H9N H 0.687(3) 0.4853(17) 0.2310(12) 0.030 Uiso 1 1 d D . .
C1 C 0.1727(3) -0.06192(16) 0.06696(15) 0.0265(7) Uani 1 1 d . . .
C2 C 0.0658(3) -0.10437(17) 0.06571(16) 0.0312(7) Uani 1 1 d . . .
H2 H -0.0053 -0.0774 0.0477 0.037 Uiso 1 1 calc R . .
C3 C 0.0630(3) -0.18419(18) 0.09009(17) 0.0363(8) Uani 1 1 d . . .
H3 H -0.0096 -0.2118 0.0883 0.044 Uiso 1 1 calc R . .
C4 C 0.1666(3) -0.22539(18) 0.11763(18) 0.0396(8) Uani 1 1 d . . .
H4 H 0.1652 -0.2810 0.1328 0.047 Uiso 1 1 calc R . .
C5 C 0.2698(3) -0.18432(17) 0.12234(17) 0.0339(8) Uani 1 1 d . . .
H5 H 0.3386 -0.2117 0.1427 0.041 Uiso 1 1 calc R . .
C6 C 0.2761(3) -0.10273(16) 0.09778(15) 0.0261(7) Uani 1 1 d . . .
C7 C 0.3876(3) -0.06438(17) 0.10512(15) 0.0281(7) Uani 1 1 d . . .
H7 H 0.4515 -0.0966 0.1262 0.034 Uiso 1 1 calc R . .
C8 C 0.5283(3) 0.03902(17) 0.09852(16) 0.0288(7) Uani 1 1 d . . .
H8A H 0.5873 0.0327 0.0562 0.035 Uiso 1 1 calc R . .
H8B H 0.5615 0.0084 0.1411 0.035 Uiso 1 1 calc R . .
C9 C 0.5079(3) 0.12726(17) 0.11124(16) 0.0297(7) Uani 1 1 d . . .
H9A H 0.4636 0.1334 0.1589 0.036 Uiso 1 1 calc R . .
H9B H 0.5870 0.1532 0.1090 0.036 Uiso 1 1 calc R . .
C10 C 0.4717(3) 0.21948(16) 0.00790(16) 0.0276(7) Uani 1 1 d . . .
H10 H 0.5428 0.2454 0.0168 0.033 Uiso 1 1 calc R . .
C11 C 0.4106(3) 0.24674(16) -0.05641(16) 0.0273(7) Uani 1 1 d . . .
C12 C 0.4394(3) 0.32093(18) -0.09366(19) 0.0384(8) Uani 1 1 d . . .
H12 H 0.4938 0.3534 -0.0741 0.046 Uiso 1 1 calc R . .
C13 C 0.3911(3) 0.3478(2) -0.1574(2) 0.0459(9) Uani 1 1 d . . .
H13 H 0.4114 0.3982 -0.1816 0.055 Uiso 1 1 calc R . .
C14 C 0.3119(3) 0.2999(2) -0.18612(19) 0.0417(8) Uani 1 1 d . . .
H14 H 0.2770 0.3183 -0.2299 0.050 Uiso 1 1 calc R . .
C15 C 0.2835(3) 0.22646(18) -0.15204(17) 0.0335(7) Uani 1 1 d . . .
H15 H 0.2308 0.1944 -0.1734 0.040 Uiso 1 1 calc R . .
C16 C 0.3306(3) 0.19741(16) -0.08618(15) 0.0251(7) Uani 1 1 d . . .
C17 C 0.1550(2) 0.22919(15) 0.10994(15) 0.0203(6) Uani 1 1 d . . .
C18 C 0.1109(2) 0.31262(16) 0.11995(15) 0.0211(6) Uani 1 1 d . . .
C19 C 0.0329(2) 0.32891(16) 0.18460(15) 0.0195(6) Uani 1 1 d . . .
C20 C 0.0205(3) 0.46826(16) 0.13760(15) 0.0248(6) Uani 1 1 d . . .
C21 C -0.0331(3) 0.54352(17) 0.14765(17) 0.0320(7) Uani 1 1 d . . .
H21 H -0.0902 0.5515 0.1877 0.038 Uiso 1 1 calc R . .
C22 C -0.0015(3) 0.60633(18) 0.09822(18) 0.0379(8) Uani 1 1 d . . .
H22 H -0.0383 0.6582 0.1039 0.046 Uiso 1 1 calc R . .
C23 C 0.0833(3) 0.59520(18) 0.03997(18) 0.0375(8) Uani 1 1 d . . .
H23 H 0.1067 0.6398 0.0075 0.045 Uiso 1 1 calc R . .
C24 C 0.1337(3) 0.51959(17) 0.02916(17) 0.0324(7) Uani 1 1 d . . .
H24 H 0.1902 0.5120 -0.0113 0.039 Uiso 1 1 calc R . .
C25 C 0.1012(3) 0.45398(16) 0.07804(16) 0.0253(7) Uani 1 1 d . . .
C26 C 0.1426(3) 0.37246(16) 0.06949(15) 0.0245(6) Uani 1 1 d . . .
H26 H 0.1930 0.3605 0.0277 0.029 Uiso 1 1 calc R . .
C27 C 0.4979(2) 0.05112(16) 0.33395(15) 0.0227(6) Uani 1 1 d . . .
C28 C 0.5042(3) -0.02143(17) 0.30034(17) 0.0282(7) Uani 1 1 d . . .
H28 H 0.4713 -0.0223 0.2551 0.034 Uiso 1 1 calc R . .
C29 C 0.5574(3) -0.09063(17) 0.33249(18) 0.0333(8) Uani 1 1 d . . .
H29 H 0.5596 -0.1387 0.3095 0.040 Uiso 1 1 calc R . .
C30 C 0.6080(3) -0.09101(18) 0.39805(18) 0.0344(8) Uani 1 1 d . . .
H30 H 0.6427 -0.1392 0.4204 0.041 Uiso 1 1 calc R . .
C31 C 0.6071(3) -0.02092(17) 0.43009(17) 0.0295(7) Uani 1 1 d . . .
H31 H 0.6436 -0.0211 0.4744 0.035 Uiso 1 1 calc R . .
C32 C 0.5541(2) 0.05088(16) 0.39946(15) 0.0229(6) Uani 1 1 d . . .
C33 C 0.5615(2) 0.12256(17) 0.43587(15) 0.0247(6) Uani 1 1 d . . .
H33 H 0.6062 0.1178 0.4775 0.030 Uiso 1 1 calc R . .
C34 C 0.5308(3) 0.25879(17) 0.45997(16) 0.0270(7) Uani 1 1 d . . .
H34A H 0.6034 0.2881 0.4396 0.032 Uiso 1 1 calc R . .
H34B H 0.5437 0.2382 0.5103 0.032 Uiso 1 1 calc R . .
C35 C 0.4161(3) 0.31426(17) 0.45783(15) 0.0287(7) Uani 1 1 d . . .
H35A H 0.3470 0.2897 0.4879 0.034 Uiso 1 1 calc R . .
H35B H 0.4307 0.3662 0.4757 0.034 Uiso 1 1 calc R . .
C36 C 0.3889(2) 0.39561(17) 0.34840(17) 0.0278(7) Uani 1 1 d . . .
H36 H 0.3913 0.4402 0.3758 0.033 Uiso 1 1 calc R . .
C37 C 0.3844(2) 0.41109(16) 0.27184(17) 0.0272(7) Uani 1 1 d . . .
C38 C 0.3630(3) 0.49091(18) 0.24251(19) 0.0374(8) Uani 1 1 d . . .
H38 H 0.3471 0.5320 0.2740 0.045 Uiso 1 1 calc R . .
C39 C 0.3646(3) 0.5103(2) 0.1698(2) 0.0455(9) Uani 1 1 d . . .
H39 H 0.3464 0.5639 0.1510 0.055 Uiso 1 1 calc R . .
C40 C 0.3931(3) 0.4507(2) 0.1238(2) 0.0434(9) Uani 1 1 d . . .
H40 H 0.3966 0.4641 0.0732 0.052 Uiso 1 1 calc R . .
C41 C 0.4165(3) 0.37236(19) 0.15037(17) 0.0342(7) Uani 1 1 d . . .
H41 H 0.4363 0.3329 0.1176 0.041 Uiso 1 1 calc R . .
C42 C 0.4116(2) 0.34968(17) 0.22468(16) 0.0256(7) Uani 1 1 d . . .
C43 C 0.1517(2) 0.17102(15) 0.41162(15) 0.0185(6) Uani 1 1 d . . .
C44 C 0.0554(2) 0.13812(15) 0.46523(14) 0.0178(6) Uani 1 1 d . . .
C45 C -0.0734(2) 0.14575(16) 0.44966(16) 0.0237(6) Uani 1 1 d . . .
C46 C -0.1222(2) 0.07365(15) 0.56647(15) 0.0222(6) Uani 1 1 d . . .
C47 C -0.2144(3) 0.04189(17) 0.61439(16) 0.0307(7) Uani 1 1 d . . .
H47 H -0.2975 0.0480 0.6034 0.037 Uiso 1 1 calc R . .
C48 C -0.1825(3) 0.00116(17) 0.67835(17) 0.0320(7) Uani 1 1 d . . .
H48 H -0.2445 -0.0209 0.7118 0.038 Uiso 1 1 calc R . .
C49 C -0.0613(3) -0.00800(17) 0.69446(17) 0.0326(7) Uani 1 1 d . . .
H49 H -0.0405 -0.0360 0.7387 0.039 Uiso 1 1 calc R . .
C50 C 0.0292(3) 0.02364(16) 0.64598(16) 0.0285(7) Uani 1 1 d . . .
H50 H 0.1123 0.0169 0.6569 0.034 Uiso 1 1 calc R . .
C51 C -0.0002(2) 0.06537(15) 0.58104(15) 0.0206(6) Uani 1 1 d . . .
C52 C 0.0878(2) 0.10039(15) 0.52822(15) 0.0198(6) Uani 1 1 d . . .
H52 H 0.1717 0.0970 0.5378 0.024 Uiso 1 1 calc R . .
C53 C 0.6597(3) 0.40743(16) 0.54550(15) 0.0242(6) Uani 1 1 d . . .
C54 C 0.5478(3) 0.40655(16) 0.58791(16) 0.0268(7) Uani 1 1 d . . .
H54 H 0.4853 0.4463 0.5770 0.032 Uiso 1 1 calc R . .
C55 C 0.5263(3) 0.34952(18) 0.64488(17) 0.0335(7) Uani 1 1 d . . .
H55 H 0.4495 0.3505 0.6725 0.040 Uiso 1 1 calc R . .
C56 C 0.6157(3) 0.29044(19) 0.66251(18) 0.0404(8) Uani 1 1 d . . .
H56 H 0.6002 0.2508 0.7015 0.048 Uiso 1 1 calc R . .
C57 C 0.7267(3) 0.29019(18) 0.62267(18) 0.0362(8) Uani 1 1 d . . .
H57 H 0.7880 0.2500 0.6348 0.043 Uiso 1 1 calc R . .
C58 C 0.7522(3) 0.34802(16) 0.56427(16) 0.0272(7) Uani 1 1 d . . .
C59 C 0.8722(3) 0.34481(17) 0.52639(16) 0.0290(7) Uani 1 1 d . . .
H59 H 0.9291 0.3038 0.5432 0.035 Uiso 1 1 calc R . .
C60 C 1.0365(3) 0.38146(19) 0.44132(17) 0.0335(8) Uani 1 1 d . . .
H60A H 1.0661 0.3249 0.4508 0.040 Uiso 1 1 calc R . .
H60B H 1.0903 0.4157 0.4636 0.040 Uiso 1 1 calc R . .
C61 C 1.0391(3) 0.40460(17) 0.36107(16) 0.0311(7) Uani 1 1 d . . .
H61A H 1.1242 0.4099 0.3397 0.037 Uiso 1 1 calc R . .
H61B H 1.0001 0.3641 0.3367 0.037 Uiso 1 1 calc R . .
C62 C 1.0207(3) 0.54510(19) 0.32611(16) 0.0310(7) Uani 1 1 d . . .
H62 H 1.1008 0.5392 0.3030 0.037 Uiso 1 1 calc R . .
C63 C 0.9641(3) 0.62518(17) 0.32712(16) 0.0268(7) Uani 1 1 d . . .
C64 C 1.0173(3) 0.68717(19) 0.28196(17) 0.0354(8) Uani 1 1 d . . .
H64 H 1.0881 0.6750 0.2513 0.043 Uiso 1 1 calc R . .
C65 C 0.9710(3) 0.76515(19) 0.28035(18) 0.0374(8) Uani 1 1 d . . .
H65 H 1.0082 0.8062 0.2489 0.045 Uiso 1 1 calc R . .
C66 C 0.8677(3) 0.78216(19) 0.32637(17) 0.0357(8) Uani 1 1 d . . .
H66 H 0.8331 0.8354 0.3256 0.043 Uiso 1 1 calc R . .
C67 C 0.8154(3) 0.72288(17) 0.37281(16) 0.0317(7) Uani 1 1 d . . .
H67 H 0.7457 0.7365 0.4038 0.038 Uiso 1 1 calc R . .
C68 C 0.8615(3) 0.64268(16) 0.37604(15) 0.0242(6) Uani 1 1 d . . .
C69 C 0.7242(2) 0.39595(16) 0.29604(15) 0.0212(6) Uani 1 1 d . . .
C70 C 0.7252(2) 0.33489(16) 0.24419(14) 0.0200(6) Uani 1 1 d . . .
C71 C 0.7334(3) 0.35983(18) 0.16743(16) 0.0265(7) Uani 1 1 d . . .
C72 C 0.7838(3) 0.22110(17) 0.14720(16) 0.0282(7) Uani 1 1 d . . .
C73 C 0.8260(3) 0.16858(19) 0.09712(17) 0.0371(8) Uani 1 1 d . . .
H73 H 0.8461 0.1875 0.0483 0.045 Uiso 1 1 calc R . .
C74 C 0.8380(3) 0.0880(2) 0.11966(18) 0.0407(8) Uani 1 1 d . . .
H74 H 0.8675 0.0510 0.0861 0.049 Uiso 1 1 calc R . .
C75 C 0.8075(3) 0.06025(19) 0.19119(18) 0.0355(8) Uani 1 1 d . . .
H75 H 0.8128 0.0045 0.2057 0.043 Uiso 1 1 calc R . .
C76 C 0.7696(3) 0.11385(17) 0.24084(16) 0.0288(7) Uani 1 1 d . . .
H76 H 0.7513 0.0949 0.2899 0.035 Uiso 1 1 calc R . .
C77 C 0.7577(2) 0.19610(16) 0.21961(15) 0.0239(6) Uani 1 1 d . . .
C78 C 0.7324(2) 0.25639(16) 0.26827(15) 0.0217(6) Uani 1 1 d . . .
H78 H 0.7205 0.2411 0.3185 0.026 Uiso 1 1 calc R . .

loop_
_atom_site_aniso_label
_atom_site_aniso_U_11
_atom_site_aniso_U_22
_atom_site_aniso_U_33
_atom_site_aniso_U_23
_atom_site_aniso_U_13
_atom_site_aniso_U_12
Fe1 0.0272(2) 0.0192(2) 0.0198(2) -0.00343(17) -0.00299(17) -0.00067(16)
Fe2 0.0158(2) 0.0232(2) 0.0176(2) -0.00413(16) -0.00230(16) -0.00210(15)
Fe3 0.0232(2) 0.0272(2) 0.0208(2) -0.00556(18) -0.00325(17) 0.00527(16)
O1 0.0388(12) 0.0189(11) 0.0327(12) -0.0008(9) -0.0104(10) -0.0032(8)
O2 0.0377(12) 0.0232(11) 0.0203(11) -0.0040(8) -0.0003(9) -0.0003(8)
O3 0.0350(12) 0.0183(10) 0.0235(11) -0.0010(8) -0.0011(9) 0.0030(8)
O4 0.0293(11) 0.0242(10) 0.0194(11) -0.0041(8) -0.0037(8) 0.0017(8)
O5 0.0186(10) 0.0293(11) 0.0235(11) 0.0019(9) -0.0015(8) 0.0019(8)
O6 0.0255(11) 0.0237(10) 0.0233(11) -0.0025(8) -0.0002(8) 0.0018(8)
O7 0.0239(11) 0.0259(11) 0.0221(11) -0.0052(8) -0.0063(8) 0.0005(8)
O8 0.0192(10) 0.0301(11) 0.0226(11) -0.0021(9) 0.0003(8) -0.0024(8)
O9 0.0172(10) 0.0308(11) 0.0172(10) -0.0006(8) 0.0001(8) -0.0036(8)
O10 0.0170(10) 0.0282(11) 0.0216(11) -0.0001(8) -0.0042(8) -0.0036(8)
O11 0.0196(11) 0.0581(14) 0.0267(13) 0.0125(11) -0.0066(9) -0.0004(9)
O12 0.0148(10) 0.0440(12) 0.0231(12) 0.0076(9) -0.0022(8) -0.0029(8)
O13 0.0318(12) 0.0308(11) 0.0231(12) 0.0005(9) 0.0012(9) 0.0085(9)
O14 0.0309(11) 0.0280(11) 0.0213(11) -0.0064(9) 0.0017(9) 0.0029(8)
O15 0.0315(12) 0.0279(11) 0.0263(12) -0.0061(9) -0.0067(9) 0.0039(8)
O16 0.0291(11) 0.0289(11) 0.0184(11) -0.0014(8) -0.0064(9) -0.0002(8)
O17 0.0388(13) 0.0333(13) 0.0239(12) 0.0030(10) -0.0061(9) -0.0012(9)
O18 0.0398(13) 0.0343(12) 0.0210(12) -0.0029(9) 0.0008(9) -0.0032(9)
N1 0.0295(14) 0.0219(13) 0.0205(13) -0.0042(10) -0.0023(10) 0.0022(10)
N2 0.0297(14) 0.0239(13) 0.0240(14) -0.0070(11) -0.0021(11) 0.0000(10)
N3 0.0266(13) 0.0243(13) 0.0177(14) -0.0029(11) -0.0013(11) 0.0008(10)
N4 0.0159(12) 0.0269(13) 0.0213(13) -0.0047(10) -0.0030(10) -0.0024(9)
N5 0.0223(13) 0.0267(14) 0.0240(14) -0.0062(11) -0.0029(10) -0.0011(10)
N6 0.0138(12) 0.0271(13) 0.0191(14) -0.0022(10) -0.0016(10) -0.0012(10)
N7 0.0279(14) 0.0356(14) 0.0233(15) -0.0118(12) -0.0076(11) 0.0084(11)
N8 0.0262(14) 0.0317(14) 0.0241(14) -0.0116(11) -0.0044(11) 0.0056(11)
N9 0.0228(13) 0.0321(15) 0.0210(14) -0.0039(12) -0.0055(11) 0.0024(10)
C1 0.0374(18) 0.0206(15) 0.0216(17) -0.0057(12) 0.0030(13) -0.0029(12)
C2 0.0369(18) 0.0259(17) 0.0303(18) -0.0054(13) 0.0034(14) -0.0014(13)
C3 0.040(2) 0.0307(18) 0.037(2) -0.0056(15) 0.0096(15) -0.0099(14)
C4 0.051(2) 0.0232(16) 0.041(2) 0.0021(14) 0.0126(17) -0.0029(15)
C5 0.042(2) 0.0275(17) 0.0292(18) 0.0026(14) 0.0053(15) 0.0039(14)
C6 0.0344(17) 0.0221(15) 0.0213(16) -0.0039(12) 0.0030(13) 0.0003(12)
C7 0.0368(18) 0.0265(17) 0.0200(17) -0.0031(13) -0.0015(13) 0.0076(13)
C8 0.0300(17) 0.0315(17) 0.0244(17) -0.0017(13) -0.0043(13) 0.0033(13)
C9 0.0315(17) 0.0341(17) 0.0250(18) -0.0056(13) -0.0075(13) -0.0030(13)
C10 0.0257(16) 0.0251(16) 0.0327(18) -0.0064(14) 0.0004(13) -0.0033(12)
C11 0.0251(16) 0.0261(16) 0.0292(18) -0.0019(13) 0.0029(13) 0.0021(12)
C12 0.0306(18) 0.0316(18) 0.051(2) 0.0061(16) 0.0012(16) -0.0044(13)
C13 0.044(2) 0.038(2) 0.051(2) 0.0218(17) -0.0024(18) -0.0022(16)
C14 0.0342(19) 0.049(2) 0.037(2) 0.0147(17) -0.0004(16) 0.0042(15)
C15 0.0301(18) 0.0403(19) 0.0280(18) -0.0001(15) 0.0027(14) 0.0032(14)
C16 0.0254(16) 0.0247(16) 0.0226(17) -0.0013(13) 0.0066(13) 0.0055(12)
C17 0.0189(15) 0.0232(15) 0.0185(16) -0.0017(12) 0.0010(12) -0.0030(11)
C18 0.0168(14) 0.0247(15) 0.0220(16) -0.0043(12) -0.0016(12) -0.0006(11)
C19 0.0125(14) 0.0236(15) 0.0237(16) -0.0041(13) -0.0064(11) -0.0002(11)
C20 0.0268(16) 0.0234(15) 0.0250(17) -0.0016(13) -0.0055(13) -0.0037(12)
C21 0.0330(18) 0.0283(17) 0.0357(19) -0.0079(14) -0.0061(14) 0.0016(13)
C22 0.049(2) 0.0210(16) 0.046(2) -0.0060(15) -0.0121(17) -0.0011(14)
C23 0.045(2) 0.0273(17) 0.041(2) 0.0046(15) -0.0108(16) -0.0118(14)
C24 0.0336(18) 0.0324(18) 0.0316(19) 0.0018(14) -0.0060(14) -0.0082(13)
C25 0.0237(16) 0.0245(15) 0.0282(17) -0.0007(13) -0.0053(13) -0.0039(12)
C26 0.0233(15) 0.0292(16) 0.0209(16) -0.0032(13) -0.0012(12) -0.0003(12)
C27 0.0150(14) 0.0276(16) 0.0249(17) -0.0034(13) 0.0029(12) -0.0004(11)
C28 0.0250(16) 0.0315(17) 0.0285(18) -0.0075(13) 0.0034(13) -0.0055(12)
C29 0.0265(17) 0.0247(16) 0.048(2) -0.0078(15) 0.0051(15) -0.0014(13)
C30 0.0260(17) 0.0277(17) 0.047(2) 0.0006(15) 0.0014(15) 0.0056(13)
C31 0.0202(16) 0.0361(18) 0.0304(18) 0.0022(14) -0.0024(13) 0.0054(12)
C32 0.0139(14) 0.0305(16) 0.0232(17) -0.0024(13) 0.0030(12) 0.0007(11)
C33 0.0155(14) 0.0395(18) 0.0198(16) -0.0036(13) -0.0037(12) -0.0013(12)
C34 0.0278(16) 0.0326(16) 0.0229(17) -0.0057(13) -0.0083(13) -0.0064(12)
C35 0.0320(17) 0.0329(17) 0.0235(17) -0.0120(13) -0.0045(13) -0.0025(13)
C36 0.0215(16) 0.0242(16) 0.040(2) -0.0093(14) -0.0057(13) -0.0030(12)
C37 0.0184(15) 0.0267(16) 0.0370(19) 0.0021(14) -0.0068(13) -0.0074(12)
C38 0.0268(18) 0.0322(18) 0.054(2) 0.0028(16) -0.0097(16) -0.0088(13)
C39 0.035(2) 0.037(2) 0.062(3) 0.0204(19) -0.0144(18) -0.0105(15)
C40 0.0319(19) 0.057(2) 0.039(2) 0.0186(18) -0.0082(16) -0.0136(16)
C41 0.0276(17) 0.043(2) 0.0314(19) 0.0042(15) -0.0033(14) -0.0065(14)
C42 0.0130(14) 0.0337(17) 0.0295(18) 0.0036(14) -0.0017(12) -0.0071(12)
C43 0.0177(15) 0.0177(14) 0.0211(16) -0.0050(12) -0.0033(12) 0.0000(10)
C44 0.0170(14) 0.0173(13) 0.0194(15) -0.0034(11) -0.0013(11) -0.0012(10)
C45 0.0182(15) 0.0283(16) 0.0239(17) -0.0003(13) 0.0004(13) -0.0018(12)
C46 0.0226(15) 0.0210(14) 0.0226(16) 0.0009(12) -0.0032(12) -0.0005(11)
C47 0.0199(16) 0.0400(18) 0.0307(19) 0.0037(14) 0.0000(13) -0.0026(13)
C48 0.0265(17) 0.0347(18) 0.0332(19) 0.0037(14) 0.0030(14) -0.0077(13)
C49 0.0349(19) 0.0331(17) 0.0285(18) 0.0095(14) -0.0061(14) -0.0060(13)
C50 0.0224(16) 0.0288(16) 0.0336(19) 0.0068(14) -0.0089(13) -0.0037(12)
C51 0.0214(15) 0.0160(14) 0.0246(16) -0.0009(12) -0.0037(12) -0.0020(11)
C52 0.0146(14) 0.0189(14) 0.0259(17) -0.0011(12) -0.0039(12) -0.0001(10)
C53 0.0347(17) 0.0206(15) 0.0189(16) -0.0063(12) -0.0073(13) -0.0010(12)
C54 0.0310(17) 0.0240(15) 0.0270(17) -0.0075(13) -0.0050(13) -0.0011(12)
C55 0.0364(19) 0.0357(18) 0.0294(19) -0.0019(14) -0.0055(14) -0.0091(14)
C56 0.046(2) 0.0389(19) 0.036(2) 0.0114(15) -0.0122(16) -0.0135(15)
C57 0.046(2) 0.0259(17) 0.039(2) 0.0018(14) -0.0215(16) -0.0010(14)
C58 0.0343(18) 0.0240(15) 0.0255(17) -0.0077(13) -0.0126(13) 0.0027(12)
C59 0.0352(18) 0.0264(16) 0.0283(18) -0.0098(14) -0.0180(14) 0.0094(13)
C60 0.0271(17) 0.0409(18) 0.0336(19) -0.0130(15) -0.0097(14) 0.0146(13)
C61 0.0252(16) 0.0374(18) 0.0314(19) -0.0129(14) -0.0028(13) 0.0103(13)
C62 0.0219(16) 0.048(2) 0.0249(18) -0.0145(15) -0.0012(13) 0.0033(14)
C63 0.0250(16) 0.0338(17) 0.0231(17) -0.0104(13) -0.0016(13) -0.0021(12)
C64 0.0304(18) 0.043(2) 0.0333(19) -0.0122(15) 0.0046(14) -0.0054(14)
C65 0.040(2) 0.0372(19) 0.036(2) -0.0054(15) 0.0023(15) -0.0132(15)
C66 0.044(2) 0.0321(18) 0.0319(19) -0.0099(15) -0.0020(15) -0.0008(14)
C67 0.0361(18) 0.0317(17) 0.0277(18) -0.0087(14) 0.0022(14) -0.0010(13)
C68 0.0244(16) 0.0299(16) 0.0207(16) -0.0093(13) -0.0065(12) -0.0020(12)
C69 0.0141(14) 0.0270(16) 0.0217(17) -0.0001(12) -0.0001(12) -0.0006(11)
C70 0.0115(14) 0.0308(16) 0.0179(15) -0.0017(12) -0.0016(11) -0.0036(11)
C71 0.0218(16) 0.0349(18) 0.0240(17) -0.0042(14) -0.0046(13) -0.0066(12)
C72 0.0232(16) 0.0355(18) 0.0268(18) -0.0037(14) -0.0033(13) -0.0044(12)
C73 0.041(2) 0.047(2) 0.0234(18) -0.0085(15) 0.0015(15) 0.0012(15)
C74 0.043(2) 0.043(2) 0.037(2) -0.0152(16) -0.0050(16) 0.0072(15)
C75 0.0344(18) 0.0358(18) 0.037(2) -0.0060(15) -0.0091(15) 0.0040(14)
C76 0.0258(16) 0.0360(18) 0.0249(17) -0.0024(14) -0.0049(13) -0.0011(13)
C77 0.0155(14) 0.0329(17) 0.0237(17) -0.0030(13) -0.0017(12) -0.0051(11)
C78 0.0129(14) 0.0318(17) 0.0202(16) -0.0017(12) 0.0002(11) -0.0025(11)

loop_
_atom_type_symbol
_atom_type_description
_atom_type_scat_dispersion_real
_atom_type_scat_dispersion_imag
_atom_type_scat_source
C C 0.0033 0.0016 'International Tables Vol C Tables 4.2.6.8 and 6.1.1.4'
H H 0.0000 0.0000 'International Tables Vol C Tables 4.2.6.8 and 6.1.1.4'
N N 0.0061 0.0033 'International Tables Vol C Tables 4.2.6.8 and 6.1.1.4'
O O 0.0106 0.0060 'International Tables Vol C Tables 4.2.6.8 and 6.1.1.4'
Fe Fe 0.3463 0.8444 'International Tables Vol C Tables 4.2.6.8 and 6.1.1.4'

loop_
_geom_angle_atom_site_label_1
_geom_angle_atom_site_label_2
_geom_angle_atom_site_label_3
_geom_angle
_geom_angle_site_symmetry_1
_geom_angle_site_symmetry_3
_geom_angle_publ_flag
O1 Fe1 O2 93.83(8) . . ?
O1 Fe1 O3 97.02(8) . . ?
O2 Fe1 O3 162.31(7) . . ?
O1 Fe1 O4 109.53(8) . . ?
O2 Fe1 O4 84.88(8) . . ?
O3 Fe1 O4 78.35(7) . . ?
O1 Fe1 N2 159.89(9) . . ?
O2 Fe1 N2 84.41(9) . . ?
O3 Fe1 N2 90.05(8) . . ?
O4 Fe1 N2 90.30(8) . . ?
O1 Fe1 N1 86.93(8) . . ?
O2 Fe1 N1 111.42(8) . . ?
O3 Fe1 N1 83.16(8) . . ?
O4 Fe1 N1 156.49(8) . . ?
N2 Fe1 N1 75.21(9) . . ?
O7 Fe2 O8 92.43(8) . . ?
O7 Fe2 O9 103.20(7) . . ?
O8 Fe2 O9 85.59(8) . . ?
O7 Fe2 N5 157.48(8) . . ?
O8 Fe2 N5 85.19(8) . . ?
O9 Fe2 N5 98.94(8) . . ?
O7 Fe2 O10 96.80(7) . . ?
O8 Fe2 O10 160.79(7) . . ?
O9 Fe2 O10 75.93(7) . . ?
N5 Fe2 O10 92.45(8) . . ?
O7 Fe2 N4 86.03(8) . . ?
O8 Fe2 N4 116.88(8) . . ?
O9 Fe2 N4 155.64(8) . . ?
N5 Fe2 N4 75.25(9) . . ?
O10 Fe2 N4 80.66(8) . . ?
O13 Fe3 O14 93.42(8) . . ?
O13 Fe3 O15 111.13(8) . . ?
O14 Fe3 O15 83.08(8) . . ?
O13 Fe3 O16 96.56(8) . . ?
O14 Fe3 O16 160.18(8) . . ?
O15 Fe3 O16 77.36(7) . . ?
O13 Fe3 N8 156.31(9) . . ?
O14 Fe3 N8 85.48(8) . . ?
O15 Fe3 N8 92.26(9) . . ?
O16 Fe3 N8 92.06(8) . . ?
O13 Fe3 N7 84.80(9) . . ?
O14 Fe3 N7 114.30(9) . . ?
O15 Fe3 N7 156.35(8) . . ?
O16 Fe3 N7 83.72(8) . . ?
N8 Fe3 N7 74.23(9) . . ?
C1 O1 Fe1 132.58(19) . . ?
C16 O2 Fe1 124.83(17) . . ?
N3 O3 Fe1 110.26(15) . . ?
C17 O4 Fe1 110.86(17) . . ?
C19 O6 C20 122.8(2) . . ?
C27 O7 Fe2 132.63(17) . . ?
C42 O8 Fe2 129.10(17) . . ?
N6 O9 Fe2 114.80(15) . . ?
C43 O10 Fe2 112.50(17) . . ?
C45 O12 C46 122.8(2) . . ?
C53 O13 Fe3 134.70(17) . . ?
C68 O14 Fe3 125.73(16) . . ?
N9 O15 Fe3 111.43(15) . . ?
C69 O16 Fe3 111.76(16) . . ?
C71 O18 C72 122.2(2) . . ?
C7 N1 C8 119.0(2) . . ?
C7 N1 Fe1 124.8(2) . . ?
C8 N1 Fe1 115.77(16) . . ?
C10 N2 C9 122.2(2) . . ?
C10 N2 Fe1 125.5(2) . . ?
C9 N2 Fe1 111.89(18) . . ?
C17 N3 O3 118.1(2) . . ?
C17 N3 H3N 124(2) . . ?
O3 N3 H3N 117(2) . . ?
C33 N4 C34 118.5(2) . . ?
C33 N4 Fe2 124.96(19) . . ?
C34 N4 Fe2 115.77(17) . . ?
C36 N5 C35 120.2(2) . . ?
C36 N5 Fe2 126.6(2) . . ?
C35 N5 Fe2 112.59(17) . . ?
C43 N6 O9 117.7(2) . . ?
C43 N6 H6N 127(2) . . ?
O9 N6 H6N 115(2) . . ?
C59 N7 C60 118.2(3) . . ?
C59 N7 Fe3 125.6(2) . . ?
C60 N7 Fe3 115.55(19) . . ?
C62 N8 C61 120.7(3) . . ?
C62 N8 Fe3 125.7(2) . . ?
C61 N8 Fe3 112.88(19) . . ?
C69 N9 O15 118.1(2) . . ?
C69 N9 H9N 120(2) . . ?
O15 N9 H9N 121(2) . . ?
O1 C1 C2 118.6(3) . . ?
O1 C1 C6 123.1(3) . . ?
C2 C1 C6 118.3(3) . . ?
C3 C2 C1 121.0(3) . . ?
C3 C2 H2 119.5 . . ?
C1 C2 H2 119.5 . . ?
C2 C3 C4 120.7(3) . . ?
C2 C3 H3 119.7 . . ?
C4 C3 H3 119.7 . . ?
C5 C4 C3 119.2(3) . . ?
C5 C4 H4 120.4 . . ?
C3 C4 H4 120.4 . . ?
C4 C5 C6 121.6(3) . . ?
C4 C5 H5 119.2 . . ?
C6 C5 H5 119.2 . . ?
C5 C6 C1 119.0(3) . . ?
C5 C6 C7 117.9(3) . . ?
C1 C6 C7 123.1(3) . . ?
N1 C7 C6 126.2(3) . . ?
N1 C7 H7 116.9 . . ?
C6 C7 H7 116.9 . . ?
N1 C8 C9 107.6(2) . . ?
N1 C8 H8A 110.2 . . ?
C9 C8 H8A 110.2 . . ?
N1 C8 H8B 110.2 . . ?
C9 C8 H8B 110.2 . . ?
H8A C8 H8B 108.5 . . ?
N2 C9 C8 105.0(2) . . ?
N2 C9 H9A 110.7 . . ?
C8 C9 H9A 110.7 . . ?
N2 C9 H9B 110.7 . . ?
C8 C9 H9B 110.7 . . ?
H9A C9 H9B 108.8 . . ?
N2 C10 C11 123.2(3) . . ?
N2 C10 H10 118.4 . . ?
C11 C10 H10 118.4 . . ?
C12 C11 C16 119.1(3) . . ?
C12 C11 C10 119.0(3) . . ?
C16 C11 C10 121.7(3) . . ?
C13 C12 C11 121.9(3) . . ?
C13 C12 H12 119.1 . . ?
C11 C12 H12 119.1 . . ?
C12 C13 C14 118.9(3) . . ?
C12 C13 H13 120.5 . . ?
C14 C13 H13 120.5 . . ?
C15 C14 C13 120.8(3) . . ?
C15 C14 H14 119.6 . . ?
C13 C14 H14 119.6 . . ?
C14 C15 C16 121.7(3) . . ?
C14 C15 H15 119.2 . . ?
C16 C15 H15 119.2 . . ?
O2 C16 C15 119.7(3) . . ?
O2 C16 C11 122.8(3) . . ?
C15 C16 C11 117.5(3) . . ?
O4 C17 N3 119.6(2) . . ?
O4 C17 C18 120.7(2) . . ?
N3 C17 C18 119.7(2) . . ?
C26 C18 C19 120.9(2) . . ?
C26 C18 C17 119.9(2) . . ?
C19 C18 C17 119.2(2) . . ?
O5 C19 O6 116.8(2) . . ?
O5 C19 C18 126.5(2) . . ?
O6 C19 C18 116.6(2) . . ?
O6 C20 C21 116.8(3) . . ?
O6 C20 C25 120.9(2) . . ?
C21 C20 C25 122.3(3) . . ?
C22 C21 C20 118.3(3) . . ?
C22 C21 H21 120.8 . . ?
C20 C21 H21 120.8 . . ?
C21 C22 C23 121.1(3) . . ?
C21 C22 H22 119.5 . . ?
C23 C22 H22 119.5 . . ?
C24 C23 C22 120.2(3) . . ?
C24 C23 H23 119.9 . . ?
C22 C23 H23 119.9 . . ?
C23 C24 C25 119.9(3) . . ?
C23 C24 H24 120.1 . . ?
C25 C24 H24 120.1 . . ?
C20 C25 C24 118.1(3) . . ?
C20 C25 C26 117.6(3) . . ?
C24 C25 C26 124.3(3) . . ?
C18 C26 C25 121.0(3) . . ?
C18 C26 H26 119.5 . . ?
C25 C26 H26 119.5 . . ?
O7 C27 C32 123.4(2) . . ?
O7 C27 C28 118.8(3) . . ?
C32 C27 C28 117.8(3) . . ?
C29 C28 C27 120.9(3) . . ?
C29 C28 H28 119.6 . . ?
C27 C28 H28 119.6 . . ?
C28 C29 C30 120.9(3) . . ?
C28 C29 H29 119.5 . . ?
C30 C29 H29 119.5 . . ?
C31 C30 C29 119.2(3) . . ?
C31 C30 H30 120.4 . . ?
C29 C30 H30 120.4 . . ?
C30 C31 C32 121.9(3) . . ?
C30 C31 H31 119.0 . . ?
C32 C31 H31 119.0 . . ?
C31 C32 C27 119.2(3) . . ?
C31 C32 C33 118.0(3) . . ?
C27 C32 C33 122.7(2) . . ?
N4 C33 C32 125.7(3) . . ?
N4 C33 H33 117.1 . . ?
C32 C33 H33 117.1 . . ?
N4 C34 C35 107.5(2) . . ?
N4 C34 H34A 110.2 . . ?
C35 C34 H34A 110.2 . . ?
N4 C34 H34B 110.2 . . ?
C35 C34 H34B 110.2 . . ?
H34A C34 H34B 108.5 . . ?
N5 C35 C34 105.3(2) . . ?
N5 C35 H35A 110.7 . . ?
C34 C35 H35A 110.7 . . ?
N5 C35 H35B 110.7 . . ?
C34 C35 H35B 110.7 . . ?
H35A C35 H35B 108.8 . . ?
N5 C36 C37 124.2(3) . . ?
N5 C36 H36 117.9 . . ?
C37 C36 H36 117.9 . . ?
C38 C37 C42 119.4(3) . . ?
C38 C37 C36 118.6(3) . . ?
C42 C37 C36 121.8(3) . . ?
C39 C38 C37 121.5(3) . . ?
C39 C38 H38 119.3 . . ?
C37 C38 H38 119.3 . . ?
C38 C39 C40 119.1(3) . . ?
C38 C39 H39 120.5 . . ?
C40 C39 H39 120.5 . . ?
C41 C40 C39 121.1(3) . . ?
C41 C40 H40 119.4 . . ?
C39 C40 H40 119.4 . . ?
C40 C41 C42 121.4(3) . . ?
C40 C41 H41 119.3 . . ?
C42 C41 H41 119.3 . . ?
O8 C42 C41 119.5(3) . . ?
O8 C42 C37 123.0(3) . . ?
C41 C42 C37 117.4(3) . . ?
O10 C43 N6 119.0(2) . . ?
O10 C43 C44 120.8(2) . . ?
N6 C43 C44 120.2(2) . . ?
C52 C44 C45 120.2(2) . . ?
C52 C44 C43 119.3(2) . . ?
C45 C44 C43 120.5(2) . . ?
O11 C45 O12 116.6(2) . . ?
O11 C45 C44 126.8(3) . . ?
O12 C45 C44 116.5(2) . . ?
O12 C46 C51 120.8(2) . . ?
O12 C46 C47 117.2(2) . . ?
C51 C46 C47 121.9(3) . . ?
C48 C47 C46 118.5(3) . . ?
C48 C47 H47 120.8 . . ?
C46 C47 H47 120.8 . . ?
C47 C48 C49 120.9(3) . . ?
C47 C48 H48 119.5 . . ?
C49 C48 H48 119.5 . . ?
C50 C49 C48 119.8(3) . . ?
C50 C49 H49 120.1 . . ?
C48 C49 H49 120.1 . . ?
C49 C50 C51 120.6(3) . . ?
C49 C50 H50 119.7 . . ?
C51 C50 H50 119.7 . . ?
C46 C51 C50 118.3(2) . . ?
C46 C51 C52 117.6(2) . . ?
C50 C51 C52 124.1(3) . . ?
C44 C52 C51 122.0(2) . . ?
C44 C52 H52 119.0 . . ?
C51 C52 H52 119.0 . . ?
O13 C53 C54 119.2(2) . . ?
O13 C53 C58 123.1(3) . . ?
C54 C53 C58 117.7(3) . . ?
C55 C54 C53 121.7(3) . . ?
C55 C54 H54 119.2 . . ?
C53 C54 H54 119.2 . . ?
C54 C55 C56 120.7(3) . . ?
C54 C55 H55 119.6 . . ?
C56 C55 H55 119.6 . . ?
C57 C56 C55 119.0(3) . . ?
C57 C56 H56 120.5 . . ?
C55 C56 H56 120.5 . . ?
C56 C57 C58 121.8(3) . . ?
C56 C57 H57 119.1 . . ?
C58 C57 H57 119.1 . . ?
C57 C58 C53 119.0(3) . . ?
C57 C58 C59 118.3(3) . . ?
C53 C58 C59 122.7(3) . . ?
N7 C59 C58 125.7(3) . . ?
N7 C59 H59 117.1 . . ?
C58 C59 H59 117.1 . . ?
N7 C60 C61 107.9(2) . . ?
N7 C60 H60A 110.1 . . ?
C61 C60 H60A 110.1 . . ?
N7 C60 H60B 110.1 . . ?
C61 C60 H60B 110.1 . . ?
H60A C60 H60B 108.4 . . ?
N8 C61 C60 104.6(2) . . ?
N8 C61 H61A 110.8 . . ?
C60 C61 H61A 110.8 . . ?
N8 C61 H61B 110.8 . . ?
C60 C61 H61B 110.8 . . ?
H61A C61 H61B 108.9 . . ?
N8 C62 C63 124.0(3) . . ?
N8 C62 H62 118.0 . . ?
C63 C62 H62 118.0 . . ?
C64 C63 C68 119.7(3) . . ?
C64 C63 C62 118.5(3) . . ?
C68 C63 C62 121.6(3) . . ?
C65 C64 C63 122.4(3) . . ?
C65 C64 H64 118.8 . . ?
C63 C64 H64 118.8 . . ?
C64 C65 C66 118.1(3) . . ?
C64 C65 H65 121.0 . . ?
C66 C65 H65 121.0 . . ?
C67 C66 C65 120.9(3) . . ?
C67 C66 H66 119.6 . . ?
C65 C66 H66 119.6 . . ?
C66 C67 C68 122.3(3) . . ?
C66 C67 H67 118.9 . . ?
C68 C67 H67 118.9 . . ?
O14 C68 C67 120.0(2) . . ?
O14 C68 C63 123.4(2) . . ?
C67 C68 C63 116.6(3) . . ?
O16 C69 N9 118.7(2) . . ?
O16 C69 C70 121.6(2) . . ?
N9 C69 C70 119.6(3) . . ?
C78 C70 C71 120.6(2) . . ?
C78 C70 C69 119.5(2) . . ?
C71 C70 C69 119.4(2) . . ?
O17 C71 O18 116.4(3) . . ?
O17 C71 C70 127.0(3) . . ?
O18 C71 C70 116.5(3) . . ?
C73 C72 O18 116.9(3) . . ?
C73 C72 C77 122.4(3) . . ?
O18 C72 C77 120.7(2) . . ?
C74 C73 C72 118.5(3) . . ?
C74 C73 H73 120.7 . . ?
C72 C73 H73 120.7 . . ?
C73 C74 C75 120.7(3) . . ?
C73 C74 H74 119.7 . . ?
C75 C74 H74 119.7 . . ?
C76 C75 C74 119.9(3) . . ?
C76 C75 H75 120.0 . . ?
C74 C75 H75 120.0 . . ?
C75 C76 C77 120.6(3) . . ?
C75 C76 H76 119.7 . . ?
C77 C76 H76 119.7 . . ?
C72 C77 C76 117.8(3) . . ?
C72 C77 C78 117.6(3) . . ?
C76 C77 C78 124.3(3) . . ?
C70 C78 C77 121.2(3) . . ?
C70 C78 H78 119.4 . . ?
C77 C78 H78 119.4 . . ?

loop_
_geom_bond_atom_site_label_1
_geom_bond_atom_site_label_2
_geom_bond_distance
_geom_bond_site_symmetry_2
_geom_bond_publ_flag
Fe1 O1 1.9094(19) . ?
Fe1 O2 1.9467(19) . ?
Fe1 O3 2.0102(19) . ?
Fe1 O4 2.0652(18) . ?
Fe1 N2 2.122(2) . ?
Fe1 N1 2.157(2) . ?
Fe2 O7 1.9248(17) . ?
Fe2 O8 1.9254(19) . ?
Fe2 O9 2.0021(18) . ?
Fe2 O10 2.1527(18) . ?
Fe2 N4 2.154(2) . ?
Fe2 N5 2.111(2) . ?
Fe3 O13 1.9161(19) . ?
Fe3 O14 1.9343(19) . ?
Fe3 O15 2.016(2) . ?
Fe3 O16 2.0882(18) . ?
Fe3 N8 2.123(2) . ?
Fe3 N7 2.188(2) . ?
O1 C1 1.313(3) . ?
O2 C16 1.318(3) . ?
O3 N3 1.360(3) . ?
O4 C17 1.277(3) . ?
O5 C19 1.205(3) . ?
O6 C19 1.378(3) . ?
O6 C20 1.378(3) . ?
O7 C27 1.315(3) . ?
O8 C42 1.315(3) . ?
O9 N6 1.362(3) . ?
O10 C43 1.268(3) . ?
O11 C45 1.203(3) . ?
O12 C45 1.382(3) . ?
O12 C46 1.382(3) . ?
O13 C53 1.320(3) . ?
O14 C68 1.312(3) . ?
O15 N9 1.361(3) . ?
O16 C69 1.275(3) . ?
O17 C71 1.214(3) . ?
O18 C71 1.378(3) . ?
O18 C72 1.388(3) . ?
N1 C7 1.283(3) . ?
N1 C8 1.474(4) . ?
N2 C10 1.278(4) . ?
N2 C9 1.464(4) . ?
N3 C17 1.302(4) . ?
N3 H3N 0.85(2) . ?
N4 C33 1.282(3) . ?
N4 C34 1.478(3) . ?
N5 C36 1.285(4) . ?
N5 C35 1.458(4) . ?
N6 C43 1.308(3) . ?
N6 H6N 0.84(2) . ?
N7 C59 1.284(4) . ?
N7 C60 1.475(4) . ?
N8 C62 1.276(4) . ?
N8 C61 1.469(3) . ?
N9 C69 1.310(4) . ?
N9 H9N 0.85(2) . ?
C1 C2 1.411(4) . ?
C1 C6 1.426(4) . ?
C2 C3 1.375(4) . ?
C2 H2 0.9500 . ?
C3 C4 1.406(5) . ?
C3 H3 0.9500 . ?
C4 C5 1.374(4) . ?
C4 H4 0.9500 . ?
C5 C6 1.406(4) . ?
C5 H5 0.9500 . ?
C6 C7 1.439(4) . ?
C7 H7 0.9500 . ?
C8 C9 1.525(4) . ?
C8 H8A 0.9900 . ?
C8 H8B 0.9900 . ?
C9 H9A 0.9900 . ?
C9 H9B 0.9900 . ?
C10 C11 1.450(4) . ?
C10 H10 0.9500 . ?
C11 C12 1.406(4) . ?
C11 C16 1.423(4) . ?
C12 C13 1.373(5) . ?
C12 H12 0.9500 . ?
C13 C14 1.391(5) . ?
C13 H13 0.9500 . ?
C14 C15 1.373(4) . ?
C14 H14 0.9500 . ?
C15 C16 1.410(4) . ?
C15 H15 0.9500 . ?
C17 C18 1.480(4) . ?
C18 C26 1.350(4) . ?
C18 C19 1.460(4) . ?
C20 C21 1.386(4) . ?
C20 C25 1.393(4) . ?
C21 C22 1.373(4) . ?
C21 H21 0.9500 . ?
C22 C23 1.391(5) . ?
C22 H22 0.9500 . ?
C23 C24 1.381(4) . ?
C23 H23 0.9500 . ?
C24 C25 1.404(4) . ?
C24 H24 0.9500 . ?
C25 C26 1.437(4) . ?
C26 H26 0.9500 . ?
C27 C32 1.418(4) . ?
C27 C28 1.420(4) . ?
C28 C29 1.378(4) . ?
C28 H28 0.9500 . ?
C29 C30 1.388(5) . ?
C29 H29 0.9500 . ?
C30 C31 1.371(4) . ?
C30 H30 0.9500 . ?
C31 C32 1.401(4) . ?
C31 H31 0.9500 . ?
C32 C33 1.449(4) . ?
C33 H33 0.9500 . ?
C34 C35 1.523(4) . ?
C34 H34A 0.9900 . ?
C34 H34B 0.9900 . ?
C35 H35A 0.9900 . ?
C35 H35B 0.9900 . ?
C36 C37 1.435(4) . ?
C36 H36 0.9500 . ?
C37 C38 1.413(4) . ?
C37 C42 1.424(4) . ?
C38 C39 1.367(5) . ?
C38 H38 0.9500 . ?
C39 C40 1.387(5) . ?
C39 H39 0.9500 . ?
C40 C41 1.378(4) . ?
C40 H40 0.9500 . ?
C41 C42 1.403(4) . ?
C41 H41 0.9500 . ?
C43 C44 1.486(4) . ?
C44 C52 1.348(4) . ?
C44 C45 1.464(4) . ?
C46 C51 1.386(4) . ?
C46 C47 1.388(4) . ?
C47 C48 1.381(4) . ?
C47 H47 0.9500 . ?
C48 C49 1.386(4) . ?
C48 H48 0.9500 . ?
C49 C50 1.381(4) . ?
C49 H49 0.9500 . ?
C50 C51 1.395(4) . ?
C50 H50 0.9500 . ?
C51 C52 1.431(4) . ?
C52 H52 0.9500 . ?
C53 C54 1.405(4) . ?
C53 C58 1.423(4) . ?
C54 C55 1.376(4) . ?
C54 H54 0.9500 . ?
C55 C56 1.391(4) . ?
C55 H55 0.9500 . ?
C56 C57 1.373(5) . ?
C56 H56 0.9500 . ?
C57 C58 1.410(4) . ?
C57 H57 0.9500 . ?
C58 C59 1.442(4) . ?
C59 H59 0.9500 . ?
C60 C61 1.512(4) . ?
C60 H60A 0.9900 . ?
C60 H60B 0.9900 . ?
C61 H61A 0.9900 . ?
C61 H61B 0.9900 . ?
C62 C63 1.449(4) . ?
C62 H62 0.9500 . ?
C63 C64 1.398(4) . ?
C63 C68 1.425(4) . ?
C64 C65 1.376(4) . ?
C64 H64 0.9500 . ?
C65 C66 1.397(4) . ?
C65 H65 0.9500 . ?
C66 C67 1.374(4) . ?
C66 H66 0.9500 . ?
C67 C68 1.409(4) . ?
C67 H67 0.9500 . ?
C69 C70 1.478(4) . ?
C70 C78 1.351(4) . ?
C70 C71 1.453(4) . ?
C72 C73 1.382(4) . ?
C72 C77 1.390(4) . ?
C73 C74 1.381(4) . ?
C73 H73 0.9500 . ?
C74 C75 1.393(5) . ?
C74 H74 0.9500 . ?
C75 C76 1.378(4) . ?
C75 H75 0.9500 . ?
C76 C77 1.402(4) . ?
C76 H76 0.9500 . ?
C77 C78 1.427(4) . ?
C78 H78 0.9500 . ?

loop_
_geom_hbond_atom_site_label_D
_geom_hbond_atom_site_label_H
_geom_hbond_atom_site_label_A
_geom_hbond_distance_DH
_geom_hbond_distance_HA
_geom_hbond_distance_DA
_geom_hbond_angle_DHA
_geom_hbond_site_symmetry_A
N3 H3N O9 0.85(2) 1.96(2) 2.807(3) 173(3) .
N6 H6N O5 0.84(2) 2.22(3) 2.808(3) 127(2) .
N6 H6N O11 0.84(2) 2.15(3) 2.723(3) 125(2) .
N9 H9N O17 0.85(2) 2.05(3) 2.702(3) 133(3) .

loop_
_geom_torsion_atom_site_label_1
_geom_torsion_atom_site_label_2
_geom_torsion_atom_site_label_3
_geom_torsion_atom_site_label_4
_geom_torsion
_geom_torsion_site_symmetry_1
_geom_torsion_site_symmetry_2
_geom_torsion_site_symmetry_3
_geom_torsion_site_symmetry_4
_geom_torsion_publ_flag
O2 Fe1 O1 C1 132.3(2) . . . . ?
O3 Fe1 O1 C1 -61.7(2) . . . . ?
O4 Fe1 O1 C1 -141.8(2) . . . . ?
N2 Fe1 O1 C1 48.1(4) . . . . ?
N1 Fe1 O1 C1 21.1(2) . . . . ?
O1 Fe1 O2 C16 155.7(2) . . . . ?
O3 Fe1 O2 C16 27.8(4) . . . . ?
O4 Fe1 O2 C16 46.4(2) . . . . ?
N2 Fe1 O2 C16 -44.4(2) . . . . ?
N1 Fe1 O2 C16 -116.1(2) . . . . ?
O1 Fe1 O3 N3 -122.34(16) . . . . ?
O2 Fe1 O3 N3 5.1(4) . . . . ?
O4 Fe1 O3 N3 -13.76(15) . . . . ?
N2 Fe1 O3 N3 76.54(16) . . . . ?
N1 Fe1 O3 N3 151.63(17) . . . . ?
O1 Fe1 O4 C17 107.65(17) . . . . ?
O2 Fe1 O4 C17 -160.09(17) . . . . ?
O3 Fe1 O4 C17 14.25(17) . . . . ?
N2 Fe1 O4 C17 -75.73(17) . . . . ?
N1 Fe1 O4 C17 -24.6(3) . . . . ?
O8 Fe2 O7 C27 139.3(2) . . . . ?
O9 Fe2 O7 C27 -134.7(2) . . . . ?
N5 Fe2 O7 C27 56.0(3) . . . . ?
O10 Fe2 O7 C27 -57.6(2) . . . . ?
N4 Fe2 O7 C27 22.5(2) . . . . ?
O7 Fe2 O8 C42 167.7(2) . . . . ?
O9 Fe2 O8 C42 64.7(2) . . . . ?
N5 Fe2 O8 C42 -34.7(2) . . . . ?
O10 Fe2 O8 C42 48.9(3) . . . . ?
N4 Fe2 O8 C42 -105.5(2) . . . . ?
O7 Fe2 O9 N6 92.88(15) . . . . ?
O8 Fe2 O9 N6 -175.65(15) . . . . ?
N5 Fe2 O9 N6 -91.23(16) . . . . ?
O10 Fe2 O9 N6 -0.93(14) . . . . ?
N4 Fe2 O9 N6 -17.3(3) . . . . ?
O7 Fe2 O10 C43 -100.49(17) . . . . ?
O8 Fe2 O10 C43 17.7(3) . . . . ?
O9 Fe2 O10 C43 1.47(16) . . . . ?
N5 Fe2 O10 C43 100.08(17) . . . . ?
N4 Fe2 O10 C43 174.69(17) . . . . ?
O14 Fe3 O13 C53 -134.0(2) . . . . ?
O15 Fe3 O13 C53 142.1(2) . . . . ?
O16 Fe3 O13 C53 63.1(3) . . . . ?
N8 Fe3 O13 C53 -47.5(4) . . . . ?
N7 Fe3 O13 C53 -19.9(2) . . . . ?
O13 Fe3 O14 C68 -163.1(2) . . . . ?
O15 Fe3 O14 C68 -52.2(2) . . . . ?
O16 Fe3 O14 C68 -42.9(4) . . . . ?
N8 Fe3 O14 C68 40.6(2) . . . . ?
N7 Fe3 O14 C68 111.1(2) . . . . ?
O13 Fe3 O15 N9 -104.77(16) . . . . ?
O14 Fe3 O15 N9 164.23(17) . . . . ?
O16 Fe3 O15 N9 -12.55(16) . . . . ?
N8 Fe3 O15 N9 79.06(17) . . . . ?
N7 Fe3 O15 N9 25.1(3) . . . . ?
O13 Fe3 O16 C69 124.38(18) . . . . ?
O14 Fe3 O16 C69 4.6(3) . . . . ?
O15 Fe3 O16 C69 14.13(17) . . . . ?
N8 Fe3 O16 C69 -77.73(18) . . . . ?
N7 Fe3 O16 C69 -151.61(18) . . . . ?
O1 Fe1 N1 C7 -13.7(2) . . . . ?
O2 Fe1 N1 C7 -106.6(2) . . . . ?
O3 Fe1 N1 C7 83.7(2) . . . . ?
O4 Fe1 N1 C7 122.0(2) . . . . ?
N2 Fe1 N1 C7 175.6(2) . . . . ?
O1 Fe1 N1 C8 174.09(19) . . . . ?
O2 Fe1 N1 C8 81.18(19) . . . . ?
O3 Fe1 N1 C8 -88.45(19) . . . . ?
O4 Fe1 N1 C8 -50.2(3) . . . . ?
N2 Fe1 N1 C8 3.41(18) . . . . ?
O1 Fe1 N2 C10 113.7(3) . . . . ?
O2 Fe1 N2 C10 27.8(2) . . . . ?
O3 Fe1 N2 C10 -135.4(2) . . . . ?
O4 Fe1 N2 C10 -57.0(2) . . . . ?
N1 Fe1 N2 C10 141.7(2) . . . . ?
O1 Fe1 N2 C9 -59.8(3) . . . . ?
O2 Fe1 N2 C9 -145.69(18) . . . . ?
O3 Fe1 N2 C9 51.14(18) . . . . ?
O4 Fe1 N2 C9 129.49(18) . . . . ?
N1 Fe1 N2 C9 -31.77(17) . . . . ?
Fe1 O3 N3 C17 12.4(3) . . . . ?
O7 Fe2 N4 C33 -19.7(2) . . . . ?
O8 Fe2 N4 C33 -110.4(2) . . . . ?
O9 Fe2 N4 C33 94.0(3) . . . . ?
N5 Fe2 N4 C33 172.9(2) . . . . ?
O10 Fe2 N4 C33 77.9(2) . . . . ?
O7 Fe2 N4 C34 170.53(19) . . . . ?
O8 Fe2 N4 C34 79.82(19) . . . . ?
O9 Fe2 N4 C34 -75.8(3) . . . . ?
N5 Fe2 N4 C34 3.16(18) . . . . ?
O10 Fe2 N4 C34 -91.90(18) . . . . ?
O7 Fe2 N5 C36 105.2(3) . . . . ?
O8 Fe2 N5 C36 20.5(2) . . . . ?
O9 Fe2 N5 C36 -64.3(2) . . . . ?
O10 Fe2 N5 C36 -140.4(2) . . . . ?
N4 Fe2 N5 C36 139.9(2) . . . . ?
O7 Fe2 N5 C35 -65.9(3) . . . . ?
O8 Fe2 N5 C35 -150.64(19) . . . . ?
O9 Fe2 N5 C35 124.60(18) . . . . ?
O10 Fe2 N5 C35 48.46(18) . . . . ?
N4 Fe2 N5 C35 -31.22(18) . . . . ?
Fe2 O9 N6 C43 0.3(3) . . . . ?
O13 Fe3 N7 C59 17.4(2) . . . . ?
O14 Fe3 N7 C59 108.8(2) . . . . ?
O15 Fe3 N7 C59 -116.6(3) . . . . ?
O16 Fe3 N7 C59 -79.8(2) . . . . ?
N8 Fe3 N7 C59 -173.8(2) . . . . ?
O13 Fe3 N7 C60 -172.02(19) . . . . ?
O14 Fe3 N7 C60 -80.6(2) . . . . ?
O15 Fe3 N7 C60 54.0(3) . . . . ?
O16 Fe3 N7 C60 90.78(19) . . . . ?
N8 Fe3 N7 C60 -3.17(18) . . . . ?
O13 Fe3 N8 C62 -110.3(3) . . . . ?
O14 Fe3 N8 C62 -22.0(2) . . . . ?
O15 Fe3 N8 C62 60.8(2) . . . . ?
O16 Fe3 N8 C62 138.3(2) . . . . ?
N7 Fe3 N8 C62 -138.9(3) . . . . ?
O13 Fe3 N8 C61 60.5(3) . . . . ?
O14 Fe3 N8 C61 148.67(19) . . . . ?
O15 Fe3 N8 C61 -128.45(18) . . . . ?
O16 Fe3 N8 C61 -51.03(19) . . . . ?
N7 Fe3 N8 C61 31.85(18) . . . . ?
Fe3 O15 N9 C69 10.3(3) . . . . ?
Fe1 O1 C1 C2 161.4(2) . . . . ?
Fe1 O1 C1 C6 -20.7(4) . . . . ?
O1 C1 C2 C3 174.7(3) . . . . ?
C6 C1 C2 C3 -3.3(4) . . . . ?
C1 C2 C3 C4 0.7(5) . . . . ?
C2 C3 C4 C5 2.3(5) . . . . ?
C3 C4 C5 C6 -2.4(5) . . . . ?
C4 C5 C6 C1 -0.3(4) . . . . ?
C4 C5 C6 C7 179.7(3) . . . . ?
O1 C1 C6 C5 -174.8(3) . . . . ?
C2 C1 C6 C5 3.1(4) . . . . ?
O1 C1 C6 C7 5.2(4) . . . . ?
C2 C1 C6 C7 -176.9(3) . . . . ?
C8 N1 C7 C6 179.1(3) . . . . ?
Fe1 N1 C7 C6 7.1(4) . . . . ?
C5 C6 C7 N1 -179.8(3) . . . . ?
C1 C6 C7 N1 0.2(4) . . . . ?
C7 N1 C8 C9 -149.2(3) . . . . ?
Fe1 N1 C8 C9 23.4(3) . . . . ?
C10 N2 C9 C8 -120.6(3) . . . . ?
Fe1 N2 C9 C8 53.2(2) . . . . ?
N1 C8 C9 N2 -47.6(3) . . . . ?
C9 N2 C10 C11 170.0(2) . . . . ?
Fe1 N2 C10 C11 -2.9(4) . . . . ?
N2 C10 C11 C12 165.1(3) . . . . ?
N2 C10 C11 C16 -20.5(4) . . . . ?
C16 C11 C12 C13 1.0(5) . . . . ?
C10 C11 C12 C13 175.6(3) . . . . ?
C11 C12 C13 C14 -0.4(5) . . . . ?
C12 C13 C14 C15 -0.9(5) . . . . ?
C13 C14 C15 C16 1.5(5) . . . . ?
Fe1 O2 C16 C15 -143.9(2) . . . . ?
Fe1 O2 C16 C11 37.5(3) . . . . ?
C14 C15 C16 O2 -179.5(3) . . . . ?
C14 C15 C16 C11 -0.8(4) . . . . ?
C12 C11 C16 O2 178.2(2) . . . . ?
C10 C11 C16 O2 3.8(4) . . . . ?
C12 C11 C16 C15 -0.5(4) . . . . ?
C10 C11 C16 C15 -174.8(3) . . . . ?
Fe1 O4 C17 N3 -12.4(3) . . . . ?
Fe1 O4 C17 C18 164.28(19) . . . . ?
O3 N3 C17 O4 0.2(4) . . . . ?
O3 N3 C17 C18 -176.5(2) . . . . ?
O4 C17 C18 C26 -34.0(4) . . . . ?
N3 C17 C18 C26 142.6(3) . . . . ?
O4 C17 C18 C19 145.8(2) . . . . ?
N3 C17 C18 C19 -37.6(4) . . . . ?
C20 O6 C19 O5 178.9(2) . . . . ?
C20 O6 C19 C18 -3.5(3) . . . . ?
C26 C18 C19 O5 -179.1(3) . . . . ?
C17 C18 C19 O5 1.1(4) . . . . ?
C26 C18 C19 O6 3.5(4) . . . . ?
C17 C18 C19 O6 -176.3(2) . . . . ?
C19 O6 C20 C21 178.3(2) . . . . ?
C19 O6 C20 C25 -0.5(4) . . . . ?
O6 C20 C21 C22 178.7(3) . . . . ?
C25 C20 C21 C22 -2.4(5) . . . . ?
C20 C21 C22 C23 -0.9(5) . . . . ?
C21 C22 C23 C24 2.8(5) . . . . ?
C22 C23 C24 C25 -1.4(5) . . . . ?
O6 C20 C25 C24 -177.5(2) . . . . ?
C21 C20 C25 C24 3.7(4) . . . . ?
O6 C20 C25 C26 4.5(4) . . . . ?
C21 C20 C25 C26 -174.3(3) . . . . ?
C23 C24 C25 C20 -1.7(4) . . . . ?
C23 C24 C25 C26 176.2(3) . . . . ?
C19 C18 C26 C25 0.4(4) . . . . ?
C17 C18 C26 C25 -179.8(3) . . . . ?
C20 C25 C26 C18 -4.3(4) . . . . ?
C24 C25 C26 C18 177.8(3) . . . . ?
Fe2 O7 C27 C32 -15.3(4) . . . . ?
Fe2 O7 C27 C28 165.11(18) . . . . ?
O7 C27 C28 C29 -177.0(2) . . . . ?
C32 C27 C28 C29 3.4(4) . . . . ?
C27 C28 C29 C30 -1.0(4) . . . . ?
C28 C29 C30 C31 -1.6(4) . . . . ?
C29 C30 C31 C32 1.6(4) . . . . ?
C30 C31 C32 C27 1.0(4) . . . . ?
C30 C31 C32 C33 -177.8(3) . . . . ?
O7 C27 C32 C31 177.0(2) . . . . ?
C28 C27 C32 C31 -3.4(4) . . . . ?
O7 C27 C32 C33 -4.2(4) . . . . ?
C28 C27 C32 C33 175.4(2) . . . . ?
C34 N4 C33 C32 -179.3(2) . . . . ?
Fe2 N4 C33 C32 11.1(4) . . . . ?
C31 C32 C33 N4 -176.5(3) . . . . ?
C27 C32 C33 N4 4.7(4) . . . . ?
C33 N4 C34 C35 -147.3(2) . . . . ?
Fe2 N4 C34 C35 23.1(3) . . . . ?
C36 N5 C35 C34 -119.4(3) . . . . ?
Fe2 N5 C35 C34 52.4(2) . . . . ?
N4 C34 C35 N5 -46.7(3) . . . . ?
C35 N5 C36 C37 169.3(3) . . . . ?
Fe2 N5 C36 C37 -1.2(4) . . . . ?
N5 C36 C37 C38 169.5(3) . . . . ?
N5 C36 C37 C42 -16.2(4) . . . . ?
C42 C37 C38 C39 1.8(4) . . . . ?
C36 C37 C38 C39 176.2(3) . . . . ?
C37 C38 C39 C40 -2.8(5) . . . . ?
C38 C39 C40 C41 1.7(5) . . . . ?
C39 C40 C41 C42 0.4(5) . . . . ?
Fe2 O8 C42 C41 -153.5(2) . . . . ?
Fe2 O8 C42 C37 29.7(4) . . . . ?
C40 C41 C42 O8 -178.4(3) . . . . ?
C40 C41 C42 C37 -1.5(4) . . . . ?
C38 C37 C42 O8 177.3(2) . . . . ?
C36 C37 C42 O8 3.0(4) . . . . ?
C38 C37 C42 C41 0.4(4) . . . . ?
C36 C37 C42 C41 -173.8(3) . . . . ?
Fe2 O10 C43 N6 -1.8(3) . . . . ?
Fe2 O10 C43 C44 177.93(17) . . . . ?
O9 N6 C43 O10 1.1(3) . . . . ?
O9 N6 C43 C44 -178.7(2) . . . . ?
O10 C43 C44 C52 -3.2(4) . . . . ?
N6 C43 C44 C52 176.5(2) . . . . ?
O10 C43 C44 C45 177.4(2) . . . . ?
N6 C43 C44 C45 -2.9(4) . . . . ?
C46 O12 C45 O11 178.5(2) . . . . ?
C46 O12 C45 C44 -0.9(4) . . . . ?
C52 C44 C45 O11 -179.1(3) . . . . ?
C43 C44 C45 O11 0.2(4) . . . . ?
C52 C44 C45 O12 0.2(4) . . . . ?
C43 C44 C45 O12 179.6(2) . . . . ?
C45 O12 C46 C51 0.1(4) . . . . ?
C45 O12 C46 C47 -178.7(2) . . . . ?
O12 C46 C47 C48 178.9(3) . . . . ?
C51 C46 C47 C48 0.2(4) . . . . ?
C46 C47 C48 C49 -0.1(4) . . . . ?
C47 C48 C49 C50 -0.2(5) . . . . ?
C48 C49 C50 C51 0.5(4) . . . . ?
O12 C46 C51 C50 -178.7(2) . . . . ?
C47 C46 C51 C50 0.1(4) . . . . ?
O12 C46 C51 C52 1.4(4) . . . . ?
C47 C46 C51 C52 -179.9(2) . . . . ?
C49 C50 C51 C46 -0.4(4) . . . . ?
C49 C50 C51 C52 179.6(3) . . . . ?
C45 C44 C52 C51 1.3(4) . . . . ?
C43 C44 C52 C51 -178.1(2) . . . . ?
C46 C51 C52 C44 -2.1(4) . . . . ?
C50 C51 C52 C44 178.0(3) . . . . ?
Fe3 O13 C53 C54 -166.13(19) . . . . ?
Fe3 O13 C53 C58 14.9(4) . . . . ?
O13 C53 C54 C55 179.6(3) . . . . ?
C58 C53 C54 C55 -1.3(4) . . . . ?
C53 C54 C55 C56 0.1(4) . . . . ?
C54 C55 C56 C57 0.7(5) . . . . ?
C55 C56 C57 C58 -0.2(5) . . . . ?
C56 C57 C58 C53 -1.0(4) . . . . ?
C56 C57 C58 C59 178.4(3) . . . . ?
O13 C53 C58 C57 -179.2(2) . . . . ?
C54 C53 C58 C57 1.7(4) . . . . ?
O13 C53 C58 C59 1.4(4) . . . . ?
C54 C53 C58 C59 -177.6(2) . . . . ?
C60 N7 C59 C58 178.3(3) . . . . ?
Fe3 N7 C59 C58 -11.3(4) . . . . ?
C57 C58 C59 N7 179.3(3) . . . . ?
C53 C58 C59 N7 -1.3(4) . . . . ?
C59 N7 C60 C61 147.3(3) . . . . ?
Fe3 N7 C60 C61 -24.1(3) . . . . ?
C62 N8 C61 C60 117.5(3) . . . . ?
Fe3 N8 C61 C60 -53.8(3) . . . . ?
N7 C60 C61 N8 47.9(3) . . . . ?
C61 N8 C62 C63 -170.5(3) . . . . ?
Fe3 N8 C62 C63 -0.5(4) . . . . ?
N8 C62 C63 C64 -166.7(3) . . . . ?
N8 C62 C63 C68 17.5(5) . . . . ?
C68 C63 C64 C65 -3.0(5) . . . . ?
C62 C63 C64 C65 -178.8(3) . . . . ?
C63 C64 C65 C66 0.6(5) . . . . ?
C64 C65 C66 C67 1.2(5) . . . . ?
C65 C66 C67 C68 -0.7(5) . . . . ?
Fe3 O14 C68 C67 144.4(2) . . . . ?
Fe3 O14 C68 C63 -38.0(4) . . . . ?
C66 C67 C68 O14 176.2(3) . . . . ?
C66 C67 C68 C63 -1.6(4) . . . . ?
C64 C63 C68 O14 -174.4(3) . . . . ?
C62 C63 C68 O14 1.4(4) . . . . ?
C64 C63 C68 C67 3.3(4) . . . . ?
C62 C63 C68 C67 179.1(3) . . . . ?
Fe3 O16 C69 N9 -13.4(3) . . . . ?
Fe3 O16 C69 C70 163.00(18) . . . . ?
O15 N9 C69 O16 2.4(4) . . . . ?
O15 N9 C69 C70 -174.1(2) . . . . ?
O16 C69 C70 C78 12.9(4) . . . . ?
N9 C69 C70 C78 -170.8(2) . . . . ?
O16 C69 C70 C71 -159.7(2) . . . . ?
N9 C69 C70 C71 16.7(4) . . . . ?
C72 O18 C71 O17 -175.8(2) . . . . ?
C72 O18 C71 C70 6.2(4) . . . . ?
C78 C70 C71 O17 172.0(3) . . . . ?
C69 C70 C71 O17 -15.6(4) . . . . ?
C78 C70 C71 O18 -10.3(4) . . . . ?
C69 C70 C71 O18 162.1(2) . . . . ?
C71 O18 C72 C73 -176.5(3) . . . . ?
C71 O18 C72 C77 3.4(4) . . . . ?
O18 C72 C73 C74 -177.7(3) . . . . ?
C77 C72 C73 C74 2.4(5) . . . . ?
C72 C73 C74 C75 0.5(5) . . . . ?
C73 C74 C75 C76 -2.7(5) . . . . ?
C74 C75 C76 C77 2.0(4) . . . . ?
C73 C72 C77 C76 -3.1(4) . . . . ?
O18 C72 C77 C76 177.1(2) . . . . ?
C73 C72 C77 C78 170.9(3) . . . . ?
O18 C72 C77 C78 -9.0(4) . . . . ?
C75 C76 C77 C72 0.8(4) . . . . ?
C75 C76 C77 C78 -172.7(3) . . . . ?
C71 C70 C78 C77 4.9(4) . . . . ?
C69 C70 C78 C77 -167.5(2) . . . . ?
C72 C77 C78 C70 4.8(4) . . . . ?
C76 C77 C78 C70 178.3(3) . . . . ?
